data_2208534
loop_
_publ_author_name
'Rong-Chang Zhang'
'Chun-Hui Yu'

_publ_section_title
;
 An indium(III) complex with pyridine-2,6-dicarboxylate
;
_journal_coeditor_code BV2005
_journal_issue 4
_journal_name_full 'Acta Crystallographica Section E'
_journal_page_first m807
_journal_page_last m809
_journal_paper_doi 10.1107/S1600536806009196
_journal_volume 62
_journal_year 2006
_chemical_formula_iupac '(C2 H8 N) [In (C7 H3 N O4)2 (H2 O)2]'
_chemical_formula_moiety 'C2 H8 N +, C14 H10 In N2 O10 -'
_chemical_formula_sum 'C16 H18 In N3 O10'
_chemical_formula_weight 527.15
_chemical_name_systematic
;
dimethylammonium
diaquabis(pyridine-2,6-dicarboxylato-\k^3^O^2^,N,O^6^)indium(III)
;
_space_group_IT_number 76
_symmetry_cell_setting tetragonal
_symmetry_space_group_name_Hall 'P 4w'
_symmetry_space_group_name_H-M 'P 41'
_atom_sites_solution_hydrogens geom
_atom_sites_solution_primary direct
_atom_sites_solution_secondary difmap
_audit_creation_method SHELXL-97
_cell_angle_alpha 90.00
_cell_angle_beta 90.00
_cell_angle_gamma 90.00
_cell_formula_units_Z 4
_cell_length_a 9.7681(14)
_cell_length_b 9.7681(14)
_cell_length_c 19.632(4)
_cell_measurement_reflns_used Total
_cell_measurement_temperature 292(2)
_cell_measurement_theta_max 27.48
_cell_measurement_theta_min 2.08
_cell_volume 1873.2(5)
_computing_cell_refinement PROCESS-AUTO
_computing_data_collection 'PROCESS-AUTO (Rigaku, 1998)'
_computing_data_reduction PROCESS-AUTO
_computing_molecular_graphics 'SHELXTL-Plus (Sheldrick, 1990)'
_computing_publication_material SHELXTL
_computing_structure_refinement 'SHELXL97 (Sheldrick, 1997)'
_computing_structure_solution 'SHELXS97 (Sheldrick, 1997)'
_diffrn_ambient_temperature 292(2)
_diffrn_detector_area_resol_mean 10.0
_diffrn_measured_fraction_theta_full 0.999
_diffrn_measured_fraction_theta_max 0.999
_diffrn_measurement_device_type 'Rigaku R-AXIS RAPID'
_diffrn_measurement_method \w
_diffrn_radiation_monochromator graphite
_diffrn_radiation_source rotor-target
_diffrn_radiation_type MoK\a
_diffrn_radiation_wavelength 0.71073
_diffrn_reflns_av_R_equivalents 0.0400
_diffrn_reflns_av_sigmaI/netI 0.0434
_diffrn_reflns_limit_h_max 11
_diffrn_reflns_limit_h_min -12
_diffrn_reflns_limit_k_max 12
_diffrn_reflns_limit_k_min -12
_diffrn_reflns_limit_l_max 25
_diffrn_reflns_limit_l_min -25
_diffrn_reflns_number 18141
_diffrn_reflns_theta_full 27.48
_diffrn_reflns_theta_max 27.48
_diffrn_reflns_theta_min 2.08
_diffrn_standards_decay_% 0
_diffrn_standards_interval_count 0
_diffrn_standards_interval_time 0
_diffrn_standards_number 0
_exptl_absorpt_coefficient_mu 1.326
_exptl_absorpt_correction_T_max 0.637
_exptl_absorpt_correction_T_min 0.546
_exptl_absorpt_correction_type multi-scan
_exptl_absorpt_process_details '(ABSCOR; Higashi, 1995)'
_exptl_crystal_colour colorless
_exptl_crystal_density_diffrn 1.869
_exptl_crystal_density_method 'not measured'
_exptl_crystal_description block
_exptl_crystal_F_000 1056
_exptl_crystal_size_max 0.41
_exptl_crystal_size_mid 0.37
_exptl_crystal_size_min 0.34
_refine_diff_density_max 0.269
_refine_diff_density_min -0.444
_refine_ls_abs_structure_details 'Flack (1983)'
_refine_ls_abs_structure_Flack -0.012(15)
_refine_ls_extinction_method none
_refine_ls_goodness_of_fit_ref 0.911
_refine_ls_hydrogen_treatment mixed
_refine_ls_matrix_type full
_refine_ls_number_parameters 295
_refine_ls_number_reflns 4295
_refine_ls_number_restraints 2
_refine_ls_restrained_S_all 0.911
_refine_ls_R_factor_all 0.0315
_refine_ls_R_factor_gt 0.0235
_refine_ls_shift/su_max 0.001
_refine_ls_shift/su_mean 0.000
_refine_ls_structure_factor_coef Fsqd
_refine_ls_weighting_details 'calc w=1/[\s^2^(Fo^2^)+(0.0188P)^2^] where P=(Fo^2^+2Fc^2^)/3'
_refine_ls_weighting_scheme calc
_refine_ls_wR_factor_gt 0.0381
_refine_ls_wR_factor_ref 0.0390
_reflns_number_gt 3739
_reflns_number_total 4295
_reflns_threshold_expression I>2\s(I)
_cod_data_source_file bv2005.cif
_cod_data_source_block I
_cod_database_code 2208534

loop_
_symmetry_equiv_pos_as_xyz
'x, y, z'
'-x, -y, z+1/2'
'-y, x, z+1/4'
'y, -x, z+3/4'

loop_
_atom_site_type_symbol
_atom_site_label
_atom_site_fract_x
_atom_site_fract_y
_atom_site_fract_z
_atom_site_U_iso_or_equiv
_atom_site_adp_type
_atom_site_calc_flag
_atom_site_refinement_flags
_atom_site_occupancy
C C1 0.7245(3) 1.1212(3) 0.64094(16) 0.0363(7) Uani d . 1
C C2 0.6476(3) 1.0113(3) 0.67798(14) 0.0305(6) Uani d . 1
C C3 0.6739(3) 0.9675(3) 0.74386(14) 0.0397(7) Uani d . 1
H H3 0.7442 1.0071 0.7690 0.048 Uiso calc R 1
C C4 0.5957(3) 0.8658(3) 0.77160(15) 0.0407(7) Uani d . 1
H H4 0.6135 0.8343 0.8154 0.049 Uiso calc R 1
C C5 0.4899(3) 0.8102(3) 0.73387(14) 0.0356(7) Uani d . 1
H H5 0.4346 0.7422 0.7523 0.043 Uiso calc R 1
C C6 0.4677(3) 0.8569(3) 0.66902(13) 0.0284(6) Uani d . 1
C C7 0.3542(3) 0.8087(3) 0.62313(15) 0.0356(7) Uani d . 1
C C8 0.6425(3) 1.1916(3) 0.41192(15) 0.0326(7) Uani d . 1
C C9 0.5419(3) 1.2931(3) 0.44125(14) 0.0316(6) Uani d . 1
C C10 0.5230(3) 1.4251(3) 0.41732(16) 0.0453(8) Uani d . 1
H H10 0.5698 1.4564 0.3791 0.054 Uiso calc R 1
C C11 0.4326(4) 1.5092(3) 0.4518(2) 0.0561(10) Uani d . 1
H H11 0.4194 1.5989 0.4373 0.067 Uiso calc R 1
C C12 0.3620(3) 1.4606(3) 0.50763(19) 0.0500(9) Uani d . 1
H H12 0.3025 1.5170 0.5317 0.060 Uiso calc R 1
C C13 0.3818(3) 1.3261(3) 0.52703(16) 0.0349(6) Uani d . 1
C C14 0.3048(3) 1.2563(4) 0.58396(15) 0.0393(8) Uani d . 1
C C15 0.0182(4) 0.9603(4) 0.5760(4) 0.111(2) Uani d . 1
H H15A -0.0005 0.9791 0.6230 0.167 Uiso calc R 1
H H15B -0.0565 0.9923 0.5485 0.167 Uiso calc R 1
H H15C 0.1008 1.0064 0.5626 0.167 Uiso calc R 1
C C16 0.0634(4) 0.7711(5) 0.49605(19) 0.0863(15) Uani d . 1
H H16A 0.0733 0.6734 0.4947 0.129 Uiso calc R 1
H H16B 0.1465 0.8133 0.4806 0.129 Uiso calc R 1
H H16C -0.0109 0.7981 0.4670 0.129 Uiso calc R 1
N N1 0.5461(2) 0.9545(2) 0.64167(12) 0.0273(6) Uani d . 1
N N2 0.4723(2) 1.2469(2) 0.49486(11) 0.0280(5) Uani d . 1
N N3 0.0346(3) 0.8149(4) 0.56650(16) 0.0499(8) Uani d . 1
O O1 0.3558(2) 0.8512(2) 0.56273(11) 0.0421(5) Uani d . 1
O O2 0.2639(3) 0.7320(2) 0.64708(11) 0.0503(6) Uani d . 1
O O3 0.6862(2) 1.1467(2) 0.58118(11) 0.0426(6) Uani d . 1
O O4 0.8198(2) 1.1765(2) 0.67165(11) 0.0535(6) Uani d . 1
O O5 0.6502(2) 1.0789(2) 0.44054(11) 0.0382(5) Uani d . 1
O O6 0.7113(2) 1.2269(2) 0.36104(10) 0.0452(5) Uani d . 1
O O7 0.2192(2) 1.3241(3) 0.61473(12) 0.0591(7) Uani d . 1
O O8 0.3369(2) 1.1322(2) 0.59481(11) 0.0431(5) Uani d . 1
O O1W 0.6295(3) 0.8450(3) 0.51261(13) 0.0495(7) Uani d D 1
O O2W 0.3720(3) 0.9959(3) 0.44420(12) 0.0403(6) Uani d . 1
In In1 0.50674(3) 1.030806(16) 0.533088(16) 0.02626(5) Uani d . 1
H HW11 0.672(4) 0.801(4) 0.5425(17) 0.100(17) Uiso d D 1
H HW12 0.655(4) 0.822(3) 0.4789(16) 0.029(11) Uiso d . 1
H HW22 0.355(4) 0.927(4) 0.4299(18) 0.054(13) Uiso d . 1
H HW21 0.322(4) 1.053(4) 0.4337(18) 0.053(13) Uiso d . 1
H H32 -0.048(4) 0.766(4) 0.5822(18) 0.072(12) Uiso d . 1
H H31 0.086(4) 0.775(4) 0.593(2) 0.067(13) Uiso d . 1

loop_
_atom_site_aniso_label
_atom_site_aniso_U_11
_atom_site_aniso_U_22
_atom_site_aniso_U_33
_atom_site_aniso_U_12
_atom_site_aniso_U_13
_atom_site_aniso_U_23
C1 0.0273(16) 0.0379(18) 0.0435(19) -0.0013(14) 0.0033(14) -0.0103(15)
C2 0.0259(15) 0.0323(15) 0.0333(17) 0.0001(12) -0.0034(12) -0.0097(13)
C3 0.0343(16) 0.053(2) 0.0320(18) -0.0010(15) -0.0088(13) -0.0118(15)
C4 0.0386(15) 0.058(2) 0.0257(18) 0.0021(15) -0.0062(13) 0.0024(14)
C5 0.0366(17) 0.0417(17) 0.0285(16) -0.0017(14) 0.0040(13) 0.0060(13)
C6 0.0294(15) 0.0316(15) 0.0241(15) -0.0003(12) -0.0003(12) -0.0011(12)
C7 0.0342(18) 0.0399(18) 0.0326(18) -0.0071(15) 0.0002(15) 0.0002(14)
C8 0.0304(17) 0.0396(18) 0.0277(16) -0.0091(13) 0.0012(13) -0.0030(14)
C9 0.0339(16) 0.0314(16) 0.0294(16) -0.0051(13) -0.0060(13) 0.0046(12)
C10 0.049(2) 0.0382(18) 0.049(2) -0.0001(16) -0.0152(16) 0.0126(16)
C11 0.063(2) 0.0297(18) 0.076(3) 0.0098(18) -0.027(2) 0.0092(18)
C12 0.047(2) 0.0395(18) 0.064(2) 0.0215(16) -0.0172(18) -0.0131(16)
C13 0.0292(15) 0.0360(14) 0.0396(17) 0.0051(12) -0.0071(13) -0.0109(17)
C14 0.0267(16) 0.055(2) 0.0365(17) 0.0029(15) -0.0029(14) -0.0186(15)
C15 0.062(3) 0.054(3) 0.219(6) 0.011(2) -0.018(3) -0.034(3)
C16 0.071(3) 0.137(5) 0.052(3) -0.032(3) -0.007(2) -0.024(3)
N1 0.0251(12) 0.0324(13) 0.0245(12) -0.0019(10) 0.0009(10) -0.0011(10)
N2 0.0262(12) 0.0283(12) 0.0297(13) 0.0027(10) -0.0017(10) -0.0033(10)
N3 0.0390(17) 0.073(2) 0.0379(17) -0.0067(17) -0.0042(14) 0.0061(16)
O1 0.0430(13) 0.0549(13) 0.0285(12) -0.0198(11) -0.0092(10) 0.0083(10)
O2 0.0472(13) 0.0669(15) 0.0367(14) -0.0286(11) -0.0045(11) 0.0144(12)
O3 0.0368(12) 0.0467(14) 0.0444(15) -0.0124(11) -0.0011(10) 0.0035(11)
O4 0.0443(13) 0.0572(15) 0.0589(15) -0.0217(12) -0.0081(11) -0.0132(12)
O5 0.0408(12) 0.0389(13) 0.0348(12) 0.0085(10) 0.0158(10) 0.0091(10)
O6 0.0507(13) 0.0537(14) 0.0312(11) -0.0093(11) 0.0127(10) 0.0051(10)
O7 0.0329(12) 0.0828(18) 0.0615(16) 0.0144(12) 0.0098(11) -0.0310(14)
O8 0.0391(13) 0.0545(15) 0.0356(12) 0.0008(11) 0.0128(10) -0.0001(10)
O1W 0.0797(19) 0.0467(14) 0.0222(14) 0.0318(14) 0.0055(13) 0.0029(10)
O2W 0.0532(16) 0.0321(14) 0.0355(13) 0.0097(13) -0.0134(12) -0.0080(11)
In1 0.02835(11) 0.02746(10) 0.02297(7) 0.00098(13) 0.00290(7) 0.00217(19)

loop_
_atom_type_symbol
_atom_type_description
_atom_type_scat_dispersion_real
_atom_type_scat_dispersion_imag
_atom_type_scat_source
C C 0.0033 0.0016 'International Tables Vol C Tables 4.2.6.8 and 6.1.1.4'
H H 0.0000 0.0000 'International Tables Vol C Tables 4.2.6.8 and 6.1.1.4'
N N 0.0061 0.0033 'International Tables Vol C Tables 4.2.6.8 and 6.1.1.4'
O O 0.0106 0.0060 'International Tables Vol C Tables 4.2.6.8 and 6.1.1.4'
In In -0.7276 1.3100 'International Tables Vol C Tables 4.2.6.8 and 6.1.1.4'

loop_
_geom_angle_atom_site_label_1
_geom_angle_atom_site_label_2
_geom_angle_atom_site_label_3
_geom_angle
_geom_angle_publ_flag
O4 C1 O3 126.5(3) ?
O4 C1 C2 117.0(3) ?
O3 C1 C2 116.5(3) ?
N1 C2 C3 120.3(3) ?
N1 C2 C1 114.1(3) ?
C3 C2 C1 125.5(3) ?
C4 C3 C2 119.5(3) ?
C4 C3 H3 120.2 ?
C2 C3 H3 120.2 ?
C3 C4 C5 119.3(3) ?
C3 C4 H4 120.3 ?
C5 C4 H4 120.3 ?
C6 C5 C4 119.1(3) ?
C6 C5 H5 120.5 ?
C4 C5 H5 120.5 ?
N1 C6 C5 121.4(3) ?
N1 C6 C7 113.9(2) ?
C5 C6 C7 124.7(3) ?
O2 C7 O1 124.2(3) ?
O2 C7 C6 118.9(3) ?
O1 C7 C6 116.9(3) ?
O5 C8 O6 125.0(3) ?
O5 C8 C9 116.8(2) ?
O6 C8 C9 118.2(3) ?
N2 C9 C10 121.0(3) ?
N2 C9 C8 114.3(2) ?
C10 C9 C8 124.7(3) ?
C11 C10 C9 118.2(3) ?
C11 C10 H10 120.9 ?
C9 C10 H10 120.9 ?
C12 C11 C10 120.3(3) ?
C12 C11 H11 119.9 ?
C10 C11 H11 119.9 ?
C11 C12 C13 118.5(3) ?
C11 C12 H12 120.8 ?
C13 C12 H12 120.8 ?
N2 C13 C12 120.9(3) ?
N2 C13 C14 114.8(2) ?
C12 C13 C14 124.3(3) ?
O7 C14 O8 127.0(3) ?
O7 C14 C13 117.4(3) ?
O8 C14 C13 115.6(3) ?
N3 C15 H15A 109.5 ?
N3 C15 H15B 109.5 ?
H15A C15 H15B 109.5 ?
N3 C15 H15C 109.5 ?
H15A C15 H15C 109.5 ?
H15B C15 H15C 109.5 ?
N3 C16 H16A 109.5 ?
N3 C16 H16B 109.5 ?
H16A C16 H16B 109.5 ?
N3 C16 H16C 109.5 ?
H16A C16 H16C 109.5 ?
H16B C16 H16C 109.5 ?
C6 N1 C2 120.4(2) ?
C6 N1 In1 120.67(18) ?
C2 N1 In1 118.96(19) ?
C9 N2 C13 121.1(2) ?
C9 N2 In1 120.09(17) ?
C13 N2 In1 118.79(18) ?
C15 N3 C16 115.3(4) ?
C15 N3 H32 110(2) ?
C16 N3 H32 108(2) ?
C15 N3 H31 117(3) ?
C16 N3 H31 110(3) ?
H32 N3 H31 94(3) ?
C7 O1 In1 119.02(19) ?
C1 O3 In1 120.96(19) ?
C8 O5 In1 119.58(18) ?
C14 O8 In1 120.32(19) ?
In1 O1W HW11 124(3) ?
In1 O1W HW12 126(3) ?
HW11 O1W HW12 108(4) ?
In1 O2W HW22 125(3) ?
In1 O2W HW21 119(3) ?
HW22 O2W HW21 114(4) ?
O1W In1 O2W 93.02(10) yes
O1W In1 N2 141.69(9) yes
O2W In1 N2 78.13(9) yes
O1W In1 O8 147.92(9) yes
O2W In1 O8 93.05(9) yes
N2 In1 O8 70.33(8) yes
O1W In1 N1 79.11(9) yes
O2W In1 N1 141.60(9) yes
N2 In1 N1 129.52(8) yes
O8 In1 N1 76.65(8) yes
O1W In1 O3 93.75(10) yes
O2W In1 O3 148.95(9) yes
N2 In1 O3 77.84(8) yes
O8 In1 O3 97.07(8) yes
N1 In1 O3 69.44(8) yes
O1W In1 O5 72.49(9) yes
O2W In1 O5 77.00(9) yes
N2 In1 O5 69.20(7) yes
O8 In1 O5 139.49(8) yes
N1 In1 O5 133.36(8) yes
O3 In1 O5 76.27(8) yes
O1W In1 O1 76.95(9) yes
O2W In1 O1 73.05(9) yes
N2 In1 O1 132.87(8) yes
O8 In1 O1 74.81(8) yes
N1 In1 O1 68.55(8) yes
O3 In1 O1 137.96(8) yes
O5 In1 O1 135.46(8) yes

loop_
_geom_bond_atom_site_label_1
_geom_bond_atom_site_label_2
_geom_bond_distance
_geom_bond_publ_flag
C1 O4 1.234(3) ?
C1 O3 1.256(4) ?
C1 C2 1.499(4) ?
C2 N1 1.341(3) ?
C2 C3 1.386(4) ?
C3 C4 1.366(4) ?
C3 H3 0.9300 ?
C4 C5 1.383(4) ?
C4 H4 0.9300 ?
C5 C6 1.369(4) ?
C5 H5 0.9300 ?
C6 N1 1.336(3) ?
C6 C7 1.504(4) ?
C7 O2 1.249(4) ?
C7 O1 1.257(3) ?
C8 O5 1.239(3) ?
C8 O6 1.253(3) ?
C8 C9 1.509(4) ?
C9 N2 1.331(3) ?
C9 C10 1.385(4) ?
C10 C11 1.383(4) ?
C10 H10 0.9300 ?
C11 C12 1.379(5) ?
C11 H11 0.9300 ?
C12 C13 1.382(4) ?
C12 H12 0.9300 ?
C13 N2 1.333(3) ?
C13 C14 1.510(4) ?
C14 O7 1.226(3) ?
C14 O8 1.269(4) ?
C15 N3 1.442(5) ?
C15 H15A 0.9600 ?
C15 H15B 0.9600 ?
C15 H15C 0.9600 ?
C16 N3 1.475(4) ?
C16 H16A 0.9600 ?
C16 H16B 0.9600 ?
C16 H16C 0.9600 ?
N1 In1 2.291(2) yes
N2 In1 2.266(2) yes
N3 H32 0.99(4) ?
N3 H31 0.83(4) ?
O1 In1 2.364(2) yes
O3 In1 2.291(2) yes
O5 In1 2.3420(19) yes
O8 In1 2.281(2) yes
O1W In1 2.212(3) yes
O1W HW11 0.84(4) ?
O1W HW12 0.74(3) ?
O2W In1 2.212(2) yes
O2W HW22 0.75(4) ?
O2W HW21 0.77(4) ?

loop_
_geom_hbond_atom_site_label_D
_geom_hbond_atom_site_label_H
_geom_hbond_atom_site_label_A
_geom_hbond_site_symmetry_A
_geom_hbond_distance_DH
_geom_hbond_distance_HA
_geom_hbond_distance_DA
_geom_hbond_angle_DHA
O1W HW12 O2 4_564 0.74(3) 1.96(3) 2.698(3) 171(3)
O1W HW11 O6 3_755 0.84(4) 1.88(2) 2.721(3) 177(4)
O2W HW21 O4 4_474 0.77(4) 1.90(4) 2.661(3) 169(4)
N3 H31 O2 . 0.83(4) 2.07(4) 2.859(4) 158(4)
N3 H32 O6 3_655 0.99(4) 1.92(4) 2.884(4) 167(3)
